data_2200315
loop_
_publ_author_name
'Bolte, Michael'
'Lerner, Hans-Wolfram'
'Scholz, Stefan'

_publ_section_title
;
 [Fe(thf)~6~][Cl~3~Fe--O--FeCl~3~]
;
_journal_issue 6
_journal_name_full 'Acta Crystallographica Section E'
_journal_page_first m216
_journal_page_last m217
_journal_paper_doi 10.1107/S1600536801007115
_journal_volume 57
_journal_year 2001
_chemical_formula_iupac '[Fe(C~4~H~8~O)~6~][Fe~2~Cl~6~O]'
_chemical_formula_moiety 'C24 H48 O6 2+, Fe2 Cl6 O1 2-'
_chemical_formula_sum 'C24 H48 Cl6 Fe3 O7'
_chemical_formula_weight 828.87
_chemical_name_systematic ?
_space_group_IT_number 205
_symmetry_cell_setting cubic
_symmetry_space_group_name_Hall '-P 2ac 2ab 3'
_symmetry_space_group_name_H-M 'P a -3'
_audit_creation_method SHELXL-97
_cell_angle_alpha 90.00
_cell_angle_beta 90.00
_cell_angle_gamma 90.00
_cell_formula_units_Z 4
_cell_length_a 15.244(2)
_cell_length_b 15.244(2)
_cell_length_c 15.244(2)
_cell_measurement_reflns_used 502
_cell_measurement_temperature 173(2)
_cell_measurement_theta_max 20.1
_cell_measurement_theta_min 2.7
_cell_volume 3542.4(8)
_computing_cell_refinement SMART
_computing_data_collection 'SMART (Siemens, 1995)'
_computing_data_reduction 'SAINT (Siemens, 1995)'
_computing_molecular_graphics 'XP in SHELXTL-Plus (Sheldrick, 1991)'
_computing_structure_refinement 'SHELXL97 (Sheldrick, 1997) '
_computing_structure_solution 'SHELXS97 (Sheldrick, 1990) '
_diffrn_ambient_temperature 173(2)
_diffrn_measured_fraction_theta_full .962
_diffrn_measured_fraction_theta_max .962
_diffrn_measurement_device_type 'Siemens CCD three-circle'
_diffrn_measurement_method \w
_diffrn_radiation_monochromator graphite
_diffrn_radiation_source 'fine-focus sealed tube'
_diffrn_radiation_type MoK\a
_diffrn_radiation_wavelength .71073
_diffrn_reflns_av_R_equivalents .0679
_diffrn_reflns_av_sigmaI/netI .0874
_diffrn_reflns_limit_h_max 19
_diffrn_reflns_limit_h_min -19
_diffrn_reflns_limit_k_max 17
_diffrn_reflns_limit_k_min -20
_diffrn_reflns_limit_l_max 20
_diffrn_reflns_limit_l_min -19
_diffrn_reflns_number 36645
_diffrn_reflns_theta_full 28.17
_diffrn_reflns_theta_max 28.17
_diffrn_reflns_theta_min 2.31
_diffrn_standards_decay_% 0
_diffrn_standards_interval_time 1200
_diffrn_standards_number 123
_exptl_absorpt_coefficient_mu 1.702
_exptl_absorpt_correction_T_max .8218
_exptl_absorpt_correction_T_min .6472
_exptl_absorpt_correction_type empirical
_exptl_absorpt_process_details '(SADABS; Sheldrick, 1996)'
_exptl_crystal_colour red
_exptl_crystal_density_diffrn 1.554
_exptl_crystal_density_method 'not measured'
_exptl_crystal_description plate
_exptl_crystal_F_000 1712
_exptl_crystal_size_max .28
_exptl_crystal_size_mid .28
_exptl_crystal_size_min .12
_refine_diff_density_max .456
_refine_diff_density_min -.458
_refine_ls_extinction_method none
_refine_ls_goodness_of_fit_ref 1.030
_refine_ls_hydrogen_treatment constr
_refine_ls_matrix_type full
_refine_ls_number_parameters 62
_refine_ls_number_reflns 1405
_refine_ls_number_restraints 0
_refine_ls_restrained_S_all 1.030
_refine_ls_R_factor_all .1377
_refine_ls_R_factor_gt .0560
_refine_ls_shift/su_max <0.001
_refine_ls_shift/su_mean .000
_refine_ls_structure_factor_coef Fsqd
_refine_ls_weighting_details 'calc w = 1/[\s^2^(Fo^2^)+(0.0415P)^2^+11.6567P] where P = (Fo^2^+2Fc^2^)/3'
_refine_ls_weighting_scheme calc
_refine_ls_wR_factor_ref .1327
_reflns_number_gt 792
_reflns_number_total 1405
_reflns_threshold_expression I>2\s(I)
_cod_data_source_file na6073.cif
_cod_data_source_block I
_cod_depositor_comments
;
The following automatic conversions were performed:
'_symmetry_cell_setting' value 'Cubic' changed to 'cubic' according to
'/home/saulius/struct/CIF-dictionaries/cif_core.dic' dictionary named
'cif_core.dic' version 2.4.1 from 2010-06-29.

Automatic conversion script
Id: cif_fix_enum 1527 2010-12-29 10:47:43Z saulius 

The following automatic conversions were performed:

'_symmetry_cell_setting' value 'Cubic' changed to 'cubic' according
to /home/saulius/struct/CIF-dictionaries/cif_core.dic dictionary
named 'cif_core.dic' version 2.4.1 from 2010-06-29.

Automatic conversion script
Id: cif_fix_values 1715 2011-07-08 13:25:40Z adriana 
;
_cod_database_code 2200315
_cod_database_fobs_code 2200315

loop_
_symmetry_equiv_pos_as_xyz
'x, y, z'
'-x+1/2, -y, z+1/2'
'-x, y+1/2, -z+1/2'
'x+1/2, -y+1/2, -z'
'z, x, y'
'z+1/2, -x+1/2, -y'
'-z+1/2, -x, y+1/2'
'-z, x+1/2, -y+1/2'
'y, z, x'
'-y, z+1/2, -x+1/2'
'y+1/2, -z+1/2, -x'
'-y+1/2, -z, x+1/2'
'-x, -y, -z'
'x-1/2, y, -z-1/2'
'x, -y-1/2, z-1/2'
'-x-1/2, y-1/2, z'
'-z, -x, -y'
'-z-1/2, x-1/2, y'
'z-1/2, x, -y-1/2'
'z, -x-1/2, y-1/2'
'-y, -z, -x'
'y, -z-1/2, x-1/2'
'-y-1/2, z-1/2, x'
'y-1/2, z, -x-1/2'

loop_
_atom_site_label
_atom_site_fract_x
_atom_site_fract_y
_atom_site_fract_z
_atom_site_U_iso_or_equiv
_atom_site_adp_type
_atom_site_calc_flag
_atom_site_refinement_flags
_atom_site_occupancy
_atom_site_disorder_assembly
_atom_site_disorder_group
_atom_site_type_symbol
Fe1 .56632(4) .56632(4) .56632(4) .0277(3) Uani d S 1 . . Fe
Cl1 .48436(9) .64660(9) .65679(9) .0408(4) Uani d . 1 . . Cl
O1 .5000 .5000 .5000 .044(2) Uani d S 1 . . O
Fe2 .5000 .5000 1.0000 .0219(4) Uani d S 1 . . Fe
O2 .45429(18) .4252(2) .88772(18) .0243(7) Uani d . 1 . . O
C2 .5008(3) .4178(4) .8049(3) .0365(12) Uani d . 1 . . C
H2A .5472 .3725 .8085 .044 Uiso calc R 1 . . H
H2B .5281 .4745 .7887 .044 Uiso calc R 1 . . H
C3 .4336(5) .3929(6) .7411(4) .079(2) Uani d . 1 . . C
H3A .4139 .4453 .7081 .094 Uiso calc R 1 . . H
H3B .4582 .3502 .6987 .094 Uiso calc R 1 . . H
C4 .3614(4) .3547(5) .7862(4) .066(2) Uani d . 1 . . C
H4A .3617 .2902 .7788 .079 Uiso calc R 1 . . H
H4B .3054 .3780 .7630 .079 Uiso calc R 1 . . H
C5 .3717(3) .3783(4) .8807(3) .0361(12) Uani d . 1 . . C
H5A .3224 .4158 .9002 .043 Uiso calc R 1 . . H
H5B .3728 .3247 .9174 .043 Uiso calc R 1 . . H

loop_
_atom_site_aniso_label
_atom_site_aniso_U_11
_atom_site_aniso_U_22
_atom_site_aniso_U_33
_atom_site_aniso_U_12
_atom_site_aniso_U_13
_atom_site_aniso_U_23
Fe1 .0277(3) .0277(3) .0277(3) -.0022(3) -.0022(3) -.0022(3)
Cl1 .0441(8) .0421(8) .0364(7) .0078(6) .0072(6) -.0008(6)
O1 .044(2) .044(2) .044(2) .001(3) .001(3) .001(3)
Fe2 .0219(4) .0219(4) .0219(4) -.0002(4) -.0002(4) .0002(4)
O2 .0242(17) .0309(18) .0177(16) -.0026(14) .0004(13) -.0024(14)
C2 .039(3) .048(3) .022(2) -.003(3) .004(2) -.005(2)
C3 .078(5) .123(7) .035(3) -.037(5) -.004(4) -.012(4)
C4 .050(4) .101(6) .047(4) -.019(4) -.010(3) -.024(4)
C5 .029(3) .042(3) .038(3) -.008(2) -.005(2) -.001(2)

loop_
_atom_type_symbol
_atom_type_description
_atom_type_scat_dispersion_real
_atom_type_scat_dispersion_imag
_atom_type_scat_source
C C .0033 .0016 'International Tables Vol C Tables 4.2.6.8 and 6.1.1.4'
H H .0000 .0000 'International Tables Vol C Tables 4.2.6.8 and 6.1.1.4'
Cl Cl .1484 .1585 'International Tables Vol C Tables 4.2.6.8 and 6.1.1.4'
Fe Fe .3463 .8444 'International Tables Vol C Tables 4.2.6.8 and 6.1.1.4'
O O .0106 .0060 'International Tables Vol C Tables 4.2.6.8 and 6.1.1.4'

loop_
_geom_angle_atom_site_label_1
_geom_angle_atom_site_label_2
_geom_angle_atom_site_label_3
_geom_angle_site_symmetry_1
_geom_angle_site_symmetry_3
_geom_angle
_geom_angle_publ_flag
O1 Fe1 Cl1 . 9 110.55(5) ?
O1 Fe1 Cl1 . . 110.54(5) y
Cl1 Fe1 Cl1 9 . 108.38(5) ?
O1 Fe1 Cl1 . 5 110.54(5) ?
Cl1 Fe1 Cl1 9 5 108.38(5) ?
Cl1 Fe1 Cl1 . 5 108.38(5) ?
Fe1 O1 Fe1 13_666 . 180.0 ?
O2 Fe2 O2 13_667 . 180.00(14) ?
O2 Fe2 O2 13_667 22_576 90.44(11) ?
O2 Fe2 O2 . 22_576 89.56(11) ?
O2 Fe2 O2 13_667 7_665 89.57(11) ?
O2 Fe2 O2 . 7_665 90.44(11) y
O2 Fe2 O2 22_576 7_665 89.57(11) ?
O2 Fe2 O2 13_667 19_557 90.43(11) ?
O2 Fe2 O2 . 19_557 89.57(11) ?
O2 Fe2 O2 22_576 19_557 90.43(11) ?
O2 Fe2 O2 7_665 19_557 180.0 ?
O2 Fe2 O2 13_667 10_646 89.56(11) ?
O2 Fe2 O2 . 10_646 90.44(11) ?
O2 Fe2 O2 22_576 10_646 179.9980(10) ?
O2 Fe2 O2 7_665 10_646 90.43(11) ?
O2 Fe2 O2 19_557 10_646 89.57(11) ?
C5 O2 C2 . . 108.7(3) ?
C5 O2 Fe2 . . 126.5(3) ?
C2 O2 Fe2 . . 124.7(3) ?
O2 C2 C3 . . 104.9(4) ?
O2 C2 H2A . . 110.8 ?
C3 C2 H2A . . 110.8 ?
O2 C2 H2B . . 110.8 ?
C3 C2 H2B . . 110.8 ?
H2A C2 H2B . . 108.9 ?
C4 C3 C2 . . 109.0(5) ?
C4 C3 H3A . . 109.9 ?
C2 C3 H3A . . 109.9 ?
C4 C3 H3B . . 109.9 ?
C2 C3 H3B . . 109.9 ?
H3A C3 H3B . . 108.3 ?
C3 C4 C5 . . 106.7(5) ?
C3 C4 H4A . . 110.4 ?
C5 C4 H4A . . 110.4 ?
C3 C4 H4B . . 110.4 ?
C5 C4 H4B . . 110.4 ?
H4A C4 H4B . . 108.6 ?
O2 C5 C4 . . 106.3(4) ?
O2 C5 H5A . . 110.5 ?
C4 C5 H5A . . 110.5 ?
O2 C5 H5B . . 110.5 ?
C4 C5 H5B . . 110.5 ?
H5A C5 H5B . . 108.7 ?

loop_
_geom_bond_atom_site_label_1
_geom_bond_atom_site_label_2
_geom_bond_site_symmetry_2
_geom_bond_distance
_geom_bond_publ_flag
Fe1 O1 . 1.7510(12) y
Fe1 Cl1 9 2.2273(14) ?
Fe1 Cl1 . 2.2273(14) y
Fe1 Cl1 5 2.2273(14) ?
O1 Fe1 13_666 1.7510(12) ?
Fe2 O2 13_667 2.171(3) ?
Fe2 O2 . 2.171(3) y
Fe2 O2 22_576 2.171(3) ?
Fe2 O2 7_665 2.171(3) ?
Fe2 O2 19_557 2.171(3) ?
Fe2 O2 10_646 2.171(3) ?
O2 C5 . 1.452(5) ?
O2 C2 . 1.453(5) ?
C2 C3 . 1.463(8) ?
C2 H2A . .9900 ?
C2 H2B . .9900 ?
C3 C4 . 1.422(9) ?
C3 H3A . .9900 ?
C3 H3B . .9900 ?
C4 C5 . 1.492(7) ?
C4 H4A . .9900 ?
C4 H4B . .9900 ?
C5 H5A . .9900 ?
C5 H5B . .9900 ?

loop_
_geom_torsion_atom_site_label_1
_geom_torsion_atom_site_label_2
_geom_torsion_atom_site_label_3
_geom_torsion_atom_site_label_4
_geom_torsion_site_symmetry_1
_geom_torsion
O2 Fe2 O2 C5 7_665 -173.4(4)
O2 Fe2 O2 C5 19_557 6.6(4)
O2 Fe2 O2 C5 10_646 96.1(4)
O2 Fe2 O2 C2 13_667 -160(5)
O2 Fe2 O2 C2 22_576 93.0(3)
O2 Fe2 O2 C2 7_665 3.4(3)
O2 Fe2 O2 C2 19_557 -176.6(3)
O2 Fe2 O2 C2 10_646 -87.0(3)
C5 O2 C2 C3 . 18.8(6)
Fe2 O2 C2 C3 . -158.5(4)
O2 C2 C3 C4 . -21.5(8)
C2 C3 C4 C5 . 15.7(9)
C2 O2 C5 C4 . -9.6(6)
Fe2 O2 C5 C4 . 167.7(4)
C3 C4 C5 O2 . -3.8(8)
